data_7709876
loop_
_publ_author_name
'Esarte Palomero, Orhi'
'Jones, Richard A.'

_publ_section_title
;
 Ferrocene Tethered Boramidinate Frustrated Lewis Pairs: Stepwise Capture
 of CO2 and CO
;
_journal_name_full 'Dalton Transactions'
_journal_paper_doi 10.1039/D2DT00691J
_journal_year 2022
_chemical_formula_moiety 'C48 H67 B2 Fe N4'
_chemical_formula_sum 'C48 H67 B2 Fe N4'
_chemical_formula_weight 777.52
_space_group_crystal_system triclinic
_space_group_IT_number 2
_space_group_name_Hall '-P 1'
_space_group_name_H-M_alt 'P -1'
_atom_sites_solution_hydrogens geom
_atom_sites_solution_primary dual
_audit_creation_date 2018-11-09
_audit_creation_method
;
Olex2 1.2
(compiled 2018.05.29 svn.r3508 for OlexSys, GUI svn.r5506)
;
_audit_update_record
;
2019-11-30 deposited with the CCDC.	2022-03-18 downloaded from the CCDC.
;
_cell_angle_alpha 103.457(5)
_cell_angle_beta 91.662(5)
_cell_angle_gamma 90.120(7)
_cell_formula_units_Z 2
_cell_length_a 6.8547(6)
_cell_length_b 16.8578(13)
_cell_length_c 18.2501(9)
_cell_measurement_reflns_used 3281
_cell_measurement_temperature 100.02(10)
_cell_measurement_theta_max 74.6610
_cell_measurement_theta_min 3.2000
_cell_volume 2050.0(3)
_computing_cell_refinement 'CrysAlisPro 1.171.39.46 (Rigaku OD, 2018)'
_computing_data_collection 'CrysAlisPro 1.171.39.46 (Rigaku OD, 2018)'
_computing_data_reduction 'CrysAlisPro 1.171.39.46 (Rigaku OD, 2018)'
_computing_molecular_graphics 'Olex2 (Dolomanov et al., 2009)'
_computing_publication_material 'Olex2 (Dolomanov et al., 2009)'
_computing_structure_refinement 'ShelXL (Sheldrick, 2015)'
_computing_structure_solution 'ShelXT (Sheldrick, 2015)'
_diffrn_ambient_environment N~2~
_diffrn_ambient_temperature 100.02(10)
_diffrn_detector 'CCD plate'
_diffrn_detector_area_resol_mean 5.2940
_diffrn_detector_type AtlasS2
_diffrn_measured_fraction_theta_full 0.991
_diffrn_measured_fraction_theta_max 0.942
_diffrn_measurement_details
;
List of Runs (angles in degrees, time in seconds):

  # Type    Start    End  Width  t~exp~   \w     \q     \k     \f   Frames
#--------------------------------------------------------------------------
  1  \w    -67.00  26.00   1.00   11.00    --  -42.67  57.00 -30.00   93
  2  \w     47.00 133.00   1.00   38.50    --  111.00 -61.00-150.00   86
  3  \w   -111.00 -18.00   1.00   11.00    --  -42.67 -57.00-180.00   93
  4  \w     87.00 114.00   1.00   38.50    --  111.00  77.00 -30.00   27
  5  \w    -25.00  74.00   1.00   11.00    --   42.67 -77.00  60.00   99
  6  \w     93.00 178.00   1.00   38.50    --  111.00  30.00 -60.00   85
  7  \w     40.00  74.00   1.00   38.50    --  111.00-125.00 -90.00   34
  8  \w     39.00 110.00   1.00   38.50    --  111.00-125.00  60.00   71
  9  \w     77.00 117.00   1.00   38.50    --  111.00-125.00 -90.00   40
 10  \w    127.00 178.00   1.00   38.50    --  111.00  77.00 -30.00   51
 11  \w     45.00 138.00   1.00   38.50    --  111.00 -61.00   0.00   93
 12  \w     40.00 117.00   1.00   38.50    --  111.00-125.00-150.00   77
 13  \w    114.00 140.00   1.00   38.50    --  111.00 125.00-150.00   26
 14  \w    150.00 175.00   1.00   38.50    --  111.00 125.00-150.00   25
 15  \w     68.00 175.00   1.00   38.50    --  111.00  15.00  60.00  107
;
_diffrn_measurement_device 'four-circle diffractometer'
_diffrn_measurement_device_type 'SuperNova, Dual, Cu at home/near, AtlasS2'
_diffrn_measurement_method '\w scans'
_diffrn_orient_matrix_type 'CrysAlisPro convention (1999,Acta A55,543-557)'
_diffrn_orient_matrix_UB_11 -0.1357311000
_diffrn_orient_matrix_UB_12 0.0732323000
_diffrn_orient_matrix_UB_13 0.0023671000
_diffrn_orient_matrix_UB_21 -0.1706085000
_diffrn_orient_matrix_UB_22 -0.0486877000
_diffrn_orient_matrix_UB_23 0.0217479000
_diffrn_orient_matrix_UB_31 0.0550338000
_diffrn_orient_matrix_UB_32 0.0331285000
_diffrn_orient_matrix_UB_33 0.0840352000
_diffrn_radiation_monochromator mirror
_diffrn_radiation_probe x-ray
_diffrn_radiation_type CuK\a
_diffrn_radiation_wavelength 1.54184
_diffrn_reflns_av_R_equivalents 0.0693
_diffrn_reflns_av_unetI/netI 0.0998
_diffrn_reflns_Laue_measured_fraction_full 0.991
_diffrn_reflns_Laue_measured_fraction_max 0.942
_diffrn_reflns_limit_h_max 8
_diffrn_reflns_limit_h_min -8
_diffrn_reflns_limit_k_max 19
_diffrn_reflns_limit_k_min -20
_diffrn_reflns_limit_l_max 22
_diffrn_reflns_limit_l_min -13
_diffrn_reflns_number 13182
_diffrn_reflns_point_group_measured_fraction_full 0.991
_diffrn_reflns_point_group_measured_fraction_max 0.942
_diffrn_reflns_theta_full 67.684
_diffrn_reflns_theta_max 76.481
_diffrn_reflns_theta_min 2.695
_diffrn_source 'micro-focus sealed X-ray tube'
_diffrn_source_type 'SuperNova (Cu) X-ray Source'
_exptl_absorpt_coefficient_mu 3.233
_exptl_absorpt_correction_T_max 1.00000
_exptl_absorpt_correction_T_min 0.60704
_exptl_absorpt_correction_type multi-scan
_exptl_absorpt_process_details
;
CrysAlisPro 1.171.39.46 (Rigaku Oxford Diffraction, 2018)
Empirical absorption correction using spherical harmonics,
 implemented in SCALE3 ABSPACK scaling algorithm.
;
_exptl_crystal_colour yellow
_exptl_crystal_colour_primary yellow
_exptl_crystal_density_diffrn 1.260
_exptl_crystal_description block
_exptl_crystal_F_000 838
_exptl_crystal_recrystallization_method 'Crystallized from toluene solution at room temperature'
_exptl_crystal_size_max 0.187
_exptl_crystal_size_mid 0.066
_exptl_crystal_size_min 0.053
_refine_diff_density_max 1.014
_refine_diff_density_min -0.731
_refine_diff_density_rms 0.103
_refine_ls_extinction_method none
_refine_ls_goodness_of_fit_ref 1.051
_refine_ls_hydrogen_treatment constr
_refine_ls_matrix_type full
_refine_ls_number_parameters 596
_refine_ls_number_reflns 8117
_refine_ls_number_restraints 42
_refine_ls_restrained_S_all 1.051
_refine_ls_R_factor_all 0.1047
_refine_ls_R_factor_gt 0.0822
_refine_ls_shift/su_max 0.000
_refine_ls_shift/su_mean 0.000
_refine_ls_structure_factor_coef Fsqd
_refine_ls_weighting_details 'w=1/[\s^2^(Fo^2^)+(0.1327P)^2^] where P=(Fo^2^+2Fc^2^)/3'
_refine_ls_weighting_scheme calc
_refine_ls_wR_factor_gt 0.2153
_refine_ls_wR_factor_ref 0.2368
_reflns_Friedel_coverage 0.000
_reflns_number_gt 6044
_reflns_number_total 8117
_reflns_threshold_expression 'I > 2\s(I)'
_cod_data_source_file d2dt00691j2.cif
_cod_data_source_block fcada9bbn-fullpt75
_cod_database_code 7709876
_shelx_shelxl_version_number 2017/1
_chemical_oxdiff_formula C48H28N8Fe
_shelx_space_group_comment
;
The symmetry employed for this shelxl refinement is uniquely defined
by the following loop, which should always be used as a source of
symmetry information in preference to the above space-group names.
They are only intended as comments.
;
_shelx_estimated_absorpt_t_max 0.847
_shelx_estimated_absorpt_t_min 0.583
_reflns_odcompleteness_completeness 96.20
_reflns_odcompleteness_iscentric 1
_reflns_odcompleteness_theta 74.33
_olex2_refinement_description
;
1. Fixed Uiso
 At 1.2 times of:
  All C(H) groups, All C(H,H) groups
2. Restrained distances
 C46-C47 \\sim C35-C40
 with sigma of 0.02
 C46-C41 \\sim C35-C32
 with sigma of 0.02
 C46-C45 \\sim C35-C36
 with sigma of 0.02
 C49-C44 \\sim C38-C37
 with sigma of 0.02
 C49-C48 \\sim C38-C39
 with sigma of 0.02
 C50-C42 \\sim C31-C34
 with sigma of 0.02
 C50-C43 \\sim C31-C33
 with sigma of 0.02
 C50-C41 \\sim C31-C32
 with sigma of 0.02
 C50-N4 \\sim C31-N1A
 with sigma of 0.02
 C30-N4 \\sim C30-N1A
 with sigma of 0.02
 C44-C43 \\sim C37-C33
 with sigma of 0.02
 C44-C45 \\sim C37-C36
 with sigma of 0.02
 C48-C42 \\sim C39-C34
 with sigma of 0.02
 C48-C47 \\sim C39-C40
 with sigma of 0.02
 C46-C50 \\sim C35-C31
 with sigma of 0.04
 C46-C44 \\sim C35-C37
 with sigma of 0.04
 C46-C48 \\sim C35-C39
 with sigma of 0.04
 C49-C42 \\sim C38-C34
 with sigma of 0.04
 C49-C47 \\sim C38-C40
 with sigma of 0.04
 C49-C43 \\sim C38-C33
 with sigma of 0.04
 C49-C45 \\sim C38-C36
 with sigma of 0.04
 C50-C30 \\sim C31-C30
 with sigma of 0.04
 C50-C44 \\sim C31-C37
 with sigma of 0.04
 C50-C48 \\sim C31-C39
 with sigma of 0.04
 C44-C48 \\sim C37-C39
 with sigma of 0.04
 C42-C47 \\sim C34-C40
 with sigma of 0.04
 C42-C43 \\sim C34-C33
 with sigma of 0.04
 C42-C41 \\sim C34-C32
 with sigma of 0.04
 C42-N4 \\sim C34-N1A
 with sigma of 0.04
 C47-C41 \\sim C40-C32
 with sigma of 0.04
 C47-C45 \\sim C40-C36
 with sigma of 0.04
 C43-C41 \\sim C33-C32
 with sigma of 0.04
 C43-C45 \\sim C33-C36
 with sigma of 0.04
 C43-N4 \\sim C33-N1A
 with sigma of 0.04
 C41-C45 \\sim C32-C36
 with sigma of 0.04
 C41-N4 \\sim C32-N1A
 with sigma of 0.04
3. Uiso/Uaniso restraints and constraints
Uanis(C37) \\sim Ueq: with sigma of 0.1 and sigma for terminal atoms of 0.2
4. Others
 Sof(C32)=Sof(H32A)=Sof(H32B)=Sof(C35)=Sof(H35)=Sof(C36)=Sof(H36A)=Sof(H36B)=
 Sof(C40)=Sof(H40A)=Sof(H40B)=Sof(C39)=Sof(H39)=Sof(C38)=Sof(H38A)=Sof(H38B)=
 Sof(C37)=Sof(H37)=Sof(C31)=Sof(C34)=Sof(H34A)=Sof(H34B)=Sof(C33)=Sof(H33A)=
 Sof(H33B)=Sof(N1A)=1-FVAR(1)
 Sof(C46)=Sof(H46)=Sof(C49)=Sof(H49A)=Sof(H49B)=Sof(C50)=Sof(C44)=Sof(H44)=
 Sof(C48)=Sof(H48)=Sof(C42)=Sof(H42A)=Sof(H42B)=Sof(C47)=Sof(H47A)=Sof(H47B)=
 Sof(C43)=Sof(H43A)=Sof(H43B)=Sof(C41)=Sof(H41A)=Sof(H41B)=Sof(C45)=Sof(H45A)=
 Sof(H45B)=Sof(N4)=FVAR(1)
5.a Ternary CH refined with riding coordinates:
 C55(H55), C17(H17), C21(H21), C46(H46), C11(H11), C51(H51), C15(H15),
 C13(H13), C44(H44), C48(H48), C35(H35), C39(H39), C37(H37)
5.b Secondary CH2 refined with riding coordinates:
 C24(H24A,H24B), C8(H8A,H8B), C23(H23A,H23B), C14(H14A,H14B), C58(H58A,H58B),
 C57(H57A,H57B), C20(H20A,H20B), C56(H56A,H56B), C9(H9A,H9B), C54(H54A,H54B),
 C10(H10A,H10B), C49(H49A,H49B), C53(H53A,H53B), C18(H18A,H18B), C22(H22A,H22B),
  C19(H19A,H19B), C52(H52A,H52B), C12(H12A,H12B), C16(H16A,H16B), C42(H42A,
 H42B), C47(H47A,H47B), C43(H43A,H43B), C41(H41A,H41B), C45(H45A,H45B),
 C32(H32A,H32B), C36(H36A,H36B), C40(H40A,H40B), C38(H38A,H38B), C34(H34A,H34B),
  C33(H33A,H33B)
5.c Aromatic/amide H refined with riding coordinates:
 C2(H2), C6(H6), C3(H3), C26(H26), C5(H5), C27(H27), C29(H29), C4(H4), C28(H28)
;
_olex2_submission_special_instructions 'No special instructions were received'
_oxdiff_exptl_absorpt_empirical_details
;
Empirical correction (ABSPACK) includes:
- Absorption correction using spherical harmonics
- Frame scaling
- Detector area scaling
;
_oxdiff_exptl_absorpt_empirical_full_max 2.266
_oxdiff_exptl_absorpt_empirical_full_min 0.626

loop_
_space_group_symop_operation_xyz
'x, y, z'
'-x, -y, -z'

loop_
_atom_site_label
_atom_site_type_symbol
_atom_site_fract_x
_atom_site_fract_y
_atom_site_fract_z
_atom_site_U_iso_or_equiv
_atom_site_adp_type
_atom_site_occupancy
_atom_site_site_symmetry_order
_atom_site_calc_flag
_atom_site_refinement_flags_posn
_atom_site_refinement_flags_adp
_atom_site_refinement_flags_occupancy
_atom_site_disorder_assembly
_atom_site_disorder_group
Fe1 Fe 0.29409(9) 0.62790(4) 0.64015(3) 0.0287(2) Uani 1 1 d . . . . .
N2 N 0.2337(5) 0.6801(2) 0.83997(17) 0.0286(7) Uani 1 1 d . . . . .
N1 N 0.4271(5) 0.56594(19) 0.78717(16) 0.0242(6) Uani 1 1 d . . . . .
N3 N 0.1128(5) 0.7715(2) 0.57124(19) 0.0329(7) Uani 1 1 d . . . . .
C1 C 0.4708(5) 0.5950(2) 0.7216(2) 0.0270(7) Uani 1 1 d . . . . .
C2 C 0.5143(5) 0.6767(3) 0.7171(2) 0.0314(8) Uani 1 1 d . . . . .
H2 H 0.506340 0.723261 0.755955 0.038 Uiso 1 1 calc R . . . .
C6 C 0.3035(5) 0.6113(2) 0.84177(19) 0.0250(7) Uani 1 1 d . . . . .
H6 H 0.271088 0.588915 0.881878 0.030 Uiso 1 1 calc R . . . .
C3 C 0.5726(5) 0.6735(3) 0.6417(3) 0.0370(10) Uani 1 1 d . . . . .
H3 H 0.611576 0.717961 0.623487 0.044 Uiso 1 1 calc R . . . .
C26 C 0.1072(6) 0.6184(3) 0.5485(2) 0.0340(9) Uani 1 1 d . . . . .
H26 H 0.143228 0.605231 0.498421 0.041 Uiso 1 1 calc R . . . .
C25 C 0.0934(5) 0.6979(3) 0.5954(2) 0.0309(8) Uani 1 1 d . . . . .
C5 C 0.4961(6) 0.5421(3) 0.6481(2) 0.0318(8) Uani 1 1 d . . . . .
H5 H 0.474094 0.486026 0.634654 0.038 Uiso 1 1 calc R . . . .
C7 C 0.1103(6) 0.7224(2) 0.9014(2) 0.0303(8) Uani 1 1 d . . . . .
C24 C 0.8837(6) 0.4652(3) 0.8115(2) 0.0348(9) Uani 1 1 d . . . . .
H24A H 0.991577 0.434747 0.785690 0.042 Uiso 1 1 calc R . . . .
H24B H 0.920435 0.522431 0.823471 0.042 Uiso 1 1 calc R . . . .
C8 C 0.0704(6) 0.6781(3) 0.9652(2) 0.0338(9) Uani 1 1 d . . . . .
H8A H 0.006909 0.625953 0.944004 0.041 Uiso 1 1 calc R . . . .
H8B H 0.192987 0.667814 0.989109 0.041 Uiso 1 1 calc R . . . .
C27 C 0.0551(7) 0.5621(3) 0.5931(3) 0.0444(11) Uani 1 1 d . . . . .
H27 H 0.048542 0.505606 0.576326 0.053 Uiso 1 1 calc R . . . .
C29 C 0.0406(6) 0.6908(3) 0.6692(2) 0.0385(10) Uani 1 1 d . . . . .
H29 H 0.025698 0.733701 0.711027 0.046 Uiso 1 1 calc R . . . .
C55 C -0.1704(6) 0.7282(3) 0.4670(2) 0.0313(8) Uani 1 1 d . . . . .
H55 H -0.181793 0.681274 0.489749 0.038 Uiso 1 1 calc R . . . .
C17 C 0.7037(6) 0.4530(2) 0.7568(2) 0.0289(8) Uani 1 1 d . . . . .
H17 H 0.729453 0.479522 0.715587 0.035 Uiso 1 1 calc R . . . .
C4 C 0.5612(6) 0.5917(3) 0.5996(2) 0.0383(10) Uani 1 1 d . . . . .
H4 H 0.590898 0.573301 0.549083 0.046 Uiso 1 1 calc R . . . .
C23 C 0.8560(7) 0.4389(3) 0.8857(2) 0.0425(11) Uani 1 1 d . . . . .
H23A H 0.860102 0.379825 0.875772 0.051 Uiso 1 1 calc R . . . .
H23B H 0.963872 0.460233 0.920333 0.051 Uiso 1 1 calc R . . . .
C28 C 0.0154(6) 0.6071(4) 0.6669(3) 0.0493(13) Uani 1 1 d . . . . .
H28 H -0.020903 0.585249 0.706832 0.059 Uiso 1 1 calc R . . . .
C14 C 0.0392(8) 0.8122(3) 1.0584(2) 0.0446(11) Uani 1 1 d . . . . .
H14A H 0.162595 0.803384 1.082542 0.054 Uiso 1 1 calc R . . . .
H14B H -0.042649 0.844725 1.096241 0.054 Uiso 1 1 calc R . . . .
C58 C -0.1658(8) 0.9118(3) 0.4882(3) 0.0489(12) Uani 1 1 d . . . . .
H58A H -0.169672 0.934760 0.542033 0.059 Uiso 1 1 calc R . . . .
H58B H -0.159917 0.956728 0.463440 0.059 Uiso 1 1 calc R . . . .
C57 C -0.3534(7) 0.8636(3) 0.4627(3) 0.0440(11) Uani 1 1 d . . . . .
H57A H -0.370831 0.856487 0.408569 0.053 Uiso 1 1 calc R . . . .
H57B H -0.462404 0.895301 0.486202 0.053 Uiso 1 1 calc R . . . .
C21 C 0.4818(6) 0.4540(3) 0.8692(2) 0.0363(9) Uani 1 1 d . . . . .
H21 H 0.369189 0.480516 0.896246 0.044 Uiso 1 1 calc R . . . .
C46 C 0.687(3) 0.9778(11) 0.7921(10) 0.050(6) Uani 0.572(6) 1 d D . P A 1
H46 H 0.814232 0.961547 0.809425 0.060 Uiso 0.572(6) 1 calc R . P A 1
C11 C -0.2209(8) 0.7892(4) 0.9238(2) 0.0505(14) Uani 1 1 d . . . . .
H11 H -0.345753 0.797898 0.899435 0.061 Uiso 1 1 calc R . . . .
C20 C 0.4299(7) 0.3632(3) 0.8346(3) 0.0470(11) Uani 1 1 d . . . . .
H20A H 0.418462 0.335644 0.875406 0.056 Uiso 1 1 calc R . . . .
H20B H 0.302840 0.360692 0.809299 0.056 Uiso 1 1 calc R . . . .
C56 C -0.3589(6) 0.7798(3) 0.4813(2) 0.0381(10) Uani 1 1 d . . . . .
H56A H -0.465221 0.748425 0.451906 0.046 Uiso 1 1 calc R . . . .
H56B H -0.389421 0.787379 0.534013 0.046 Uiso 1 1 calc R . . . .
C9 C 0.2049(7) 0.8054(3) 0.9369(3) 0.0402(10) Uani 1 1 d . . . . .
H9A H 0.228900 0.834194 0.897833 0.048 Uiso 1 1 calc R . . . .
H9B H 0.329575 0.797049 0.960427 0.048 Uiso 1 1 calc R . . . .
C54 C -0.1228(7) 0.6979(3) 0.3831(2) 0.0441(11) Uani 1 1 d . . . . .
H54A H -0.011629 0.661765 0.379138 0.053 Uiso 1 1 calc R . . . .
H54B H -0.233036 0.666319 0.356936 0.053 Uiso 1 1 calc R . . . .
C51 C 0.0230(7) 0.8606(3) 0.4714(4) 0.0493(12) Uani 1 1 d . . . . .
H51 H 0.134455 0.893863 0.496007 0.059 Uiso 1 1 calc R . . . .
C10 C -0.0885(7) 0.7373(3) 0.8657(2) 0.0416(11) Uani 1 1 d . . . . .
H10A H -0.068120 0.764666 0.825247 0.050 Uiso 1 1 calc R . . . .
H10B H -0.152015 0.685265 0.844063 0.050 Uiso 1 1 calc R . . . .
C49 C 0.396(3) 1.1007(10) 0.7921(9) 0.040(4) Uani 0.572(6) 1 d D . P A 1
H49A H 0.271542 1.120229 0.776772 0.048 Uiso 0.572(6) 1 calc R . P A 1
H49B H 0.463136 1.146122 0.825862 0.048 Uiso 0.572(6) 1 calc R . P A 1
C53 C -0.0771(8) 0.7661(4) 0.3439(3) 0.0575(16) Uani 1 1 d . . . . .
H53A H -0.023052 0.742396 0.295195 0.069 Uiso 1 1 calc R . . . .
H53B H -0.197860 0.792801 0.335020 0.069 Uiso 1 1 calc R . . . .
C18 C 0.6484(7) 0.3636(3) 0.7231(3) 0.0447(11) Uani 1 1 d . . . . .
H18A H 0.548117 0.361826 0.684117 0.054 Uiso 1 1 calc R . . . .
H18B H 0.761895 0.336010 0.699009 0.054 Uiso 1 1 calc R . . . .
C22 C 0.6635(7) 0.4680(3) 0.9237(2) 0.0426(11) Uani 1 1 d . . . . .
H22A H 0.675279 0.525827 0.947012 0.051 Uiso 1 1 calc R . . . .
H22B H 0.642914 0.439741 0.963512 0.051 Uiso 1 1 calc R . . . .
C19 C 0.5748(8) 0.3161(3) 0.7785(4) 0.0521(13) Uani 1 1 d . . . . .
H19A H 0.685789 0.301107 0.806412 0.063 Uiso 1 1 calc R . . . .
H19B H 0.512491 0.266176 0.750298 0.063 Uiso 1 1 calc R . . . .
C52 C 0.0644(8) 0.8295(4) 0.3880(4) 0.0642(18) Uani 1 1 d . . . . .
H52A H 0.064748 0.875666 0.364755 0.077 Uiso 1 1 calc R . . . .
H52B H 0.194317 0.806527 0.383908 0.077 Uiso 1 1 calc R . . . .
C15 C 0.0745(8) 0.8573(3) 0.9962(3) 0.0452(11) Uani 1 1 d . . . . .
H15 H 0.138777 0.909882 1.017950 0.054 Uiso 1 1 calc R . . . .
C13 C -0.0603(7) 0.7303(3) 1.0241(2) 0.0389(10) Uani 1 1 d . . . . .
H13 H -0.083875 0.701713 1.064057 0.047 Uiso 1 1 calc R . . . .
C50 C 0.3860(19) 0.9268(6) 0.7129(5) 0.035(2) Uani 0.572(6) 1 d D . P A 1
C12 C -0.2561(7) 0.7450(4) 0.9864(3) 0.0480(12) Uani 1 1 d . . . . .
H12A H -0.321270 0.693186 0.965545 0.058 Uiso 1 1 calc R . . . .
H12B H -0.339630 0.777550 1.023648 0.058 Uiso 1 1 calc R . . . .
C16 C -0.1212(9) 0.8716(3) 0.9574(3) 0.0553(15) Uani 1 1 d . . . . .
H16A H -0.205031 0.905178 0.993807 0.066 Uiso 1 1 calc R . . . .
H16B H -0.098026 0.899867 0.917805 0.066 Uiso 1 1 calc R . . . .
C30 C 0.2269(7) 0.8342(4) 0.6179(3) 0.066(2) Uani 1 1 d D . . . .
B1 B 0.5260(6) 0.4967(3) 0.8024(2) 0.0252(8) Uani 1 1 d . . . . .
B2 B 0.0002(7) 0.7852(3) 0.5081(3) 0.0334(10) Uani 1 1 d . . . . .
C44 C 0.3600(14) 1.0332(5) 0.8335(4) 0.0322(18) Uani 0.572(6) 1 d D . P A 1
H44 H 0.278920 1.053826 0.877061 0.039 Uiso 0.572(6) 1 calc R . P A 1
C48 C 0.5160(14) 1.0699(5) 0.7237(4) 0.0360(19) Uani 0.572(6) 1 d D . P A 1
H48 H 0.534640 1.113409 0.697060 0.043 Uiso 0.572(6) 1 calc R . P A 1
C42 C 0.4138(11) 0.9972(5) 0.6716(4) 0.0374(18) Uani 0.572(6) 1 d D . P A 1
H42A H 0.490779 0.977974 0.627286 0.045 Uiso 0.572(6) 1 calc R . P A 1
H42B H 0.287512 1.013735 0.655232 0.045 Uiso 0.572(6) 1 calc R . P A 1
C47 C 0.7151(12) 1.0431(6) 0.7503(5) 0.0356(18) Uani 0.572(6) 1 d D . P A 1
H47A H 0.795241 1.022758 0.707125 0.043 Uiso 0.572(6) 1 calc R . P A 1
H47B H 0.781961 1.089438 0.782902 0.043 Uiso 0.572(6) 1 calc R . P A 1
C43 C 0.2583(11) 0.9612(5) 0.7803(4) 0.0388(19) Uani 0.572(6) 1 d D . P A 1
H43A H 0.134392 0.978491 0.762569 0.047 Uiso 0.572(6) 1 calc R . P A 1
H43B H 0.232544 0.918970 0.807007 0.047 Uiso 0.572(6) 1 calc R . P A 1
C41 C 0.5865(12) 0.9040(5) 0.7396(5) 0.044(2) Uani 0.572(6) 1 d D . P A 1
H41A H 0.666591 0.883874 0.696354 0.053 Uiso 0.572(6) 1 calc R . P A 1
H41B H 0.572306 0.860651 0.766013 0.053 Uiso 0.572(6) 1 calc R . P A 1
C45 C 0.5577(14) 1.0071(6) 0.8599(5) 0.041(2) Uani 0.572(6) 1 d D . P A 1
H45A H 0.539759 0.963557 0.885735 0.050 Uiso 0.572(6) 1 calc R . P A 1
H45B H 0.620321 1.052808 0.895067 0.050 Uiso 0.572(6) 1 calc R . P A 1
N4 N 0.2997(10) 0.8475(4) 0.6713(4) 0.0379(16) Uani 0.572(6) 1 d D . P A 1
C32 C 0.3669(14) 0.9159(6) 0.7744(5) 0.032(2) Uani 0.428(6) 1 d D . P A 2
H32A H 0.242605 0.916037 0.798528 0.039 Uiso 0.428(6) 1 calc R . P A 2
H32B H 0.411499 0.859944 0.760208 0.039 Uiso 0.428(6) 1 calc R . P A 2
C35 C 0.5166(16) 0.9679(7) 0.8301(6) 0.036(2) Uani 0.428(6) 1 d D . P A 2
H35 H 0.533703 0.945350 0.874693 0.043 Uiso 0.428(6) 1 calc R . P A 2
C36 C 0.4387(19) 1.0549(7) 0.8533(6) 0.035(3) Uani 0.428(6) 1 d D . P A 2
H36A H 0.314676 1.054439 0.877423 0.042 Uiso 0.428(6) 1 calc R . P A 2
H36B H 0.529598 1.088571 0.889175 0.042 Uiso 0.428(6) 1 calc R . P A 2
C40 C 0.708(3) 0.9681(13) 0.7924(9) 0.027(5) Uani 0.428(6) 1 d D . P A 2
H40A H 0.755929 0.912714 0.777882 0.033 Uiso 0.428(6) 1 calc R . P A 2
H40B H 0.802430 1.000275 0.827681 0.033 Uiso 0.428(6) 1 calc R . P A 2
C39 C 0.6871(14) 1.0034(7) 0.7223(6) 0.034(2) Uani 0.428(6) 1 d D . P A 2
H39 H 0.813728 1.004313 0.698883 0.041 Uiso 0.428(6) 1 calc R . P A 2
C38 C 0.6063(18) 1.0881(7) 0.7450(6) 0.037(2) Uani 0.428(6) 1 d D . P A 2
H38A H 0.588064 1.109696 0.700482 0.044 Uiso 0.428(6) 1 calc R . P A 2
H38B H 0.700162 1.122916 0.778548 0.044 Uiso 0.428(6) 1 calc R . P A 2
C37 C 0.412(3) 1.0905(12) 0.7844(10) 0.043(7) Uani 0.428(6) 1 d D U P A 2
H37 H 0.365335 1.146685 0.799209 0.052 Uiso 0.428(6) 1 calc R . P A 2
C31 C 0.3406(14) 0.9501(7) 0.7032(6) 0.024(3) Uani 0.428(6) 1 d D . P A 2
C34 C 0.5399(13) 0.9500(6) 0.6667(5) 0.033(2) Uani 0.428(6) 1 d D . P A 2
H34A H 0.525805 0.970879 0.621590 0.040 Uiso 0.428(6) 1 calc R . P A 2
H34B H 0.587764 0.894656 0.652243 0.040 Uiso 0.428(6) 1 calc R . P A 2
C33 C 0.2671(13) 1.0374(6) 0.7281(5) 0.033(2) Uani 0.428(6) 1 d D . P A 2
H33A H 0.141677 1.037129 0.751313 0.040 Uiso 0.428(6) 1 calc R . P A 2
H33B H 0.249149 1.060441 0.684356 0.040 Uiso 0.428(6) 1 calc R . P A 2
N1A N 0.1960(9) 0.8988(4) 0.6494(3) 0.0185(15) Uani 0.428(6) 1 d D . P A 2

loop_
_atom_site_aniso_label
_atom_site_aniso_U_11
_atom_site_aniso_U_22
_atom_site_aniso_U_33
_atom_site_aniso_U_23
_atom_site_aniso_U_13
_atom_site_aniso_U_12
Fe1 0.0211(3) 0.0406(4) 0.0295(3) 0.0194(3) -0.0048(2) -0.0017(2)
N2 0.0304(16) 0.0275(16) 0.0282(14) 0.0074(12) -0.0006(12) 0.0095(12)
N1 0.0271(15) 0.0222(15) 0.0240(14) 0.0071(12) -0.0017(11) 0.0031(11)
N3 0.0278(16) 0.0301(18) 0.0373(17) 0.0023(14) -0.0109(13) 0.0034(13)
C1 0.0220(16) 0.037(2) 0.0258(16) 0.0152(15) -0.0039(13) 0.0037(14)
C2 0.0190(16) 0.037(2) 0.042(2) 0.0181(17) -0.0111(14) -0.0046(14)
C6 0.0237(17) 0.0269(19) 0.0248(16) 0.0068(14) -0.0012(13) 0.0043(13)
C3 0.0151(16) 0.055(3) 0.052(2) 0.036(2) -0.0045(15) -0.0036(16)
C26 0.0275(19) 0.048(3) 0.0305(18) 0.0185(18) -0.0156(15) -0.0018(16)
C25 0.0206(17) 0.045(2) 0.0307(18) 0.0169(17) -0.0091(14) 0.0049(15)
C5 0.0281(19) 0.040(2) 0.0292(18) 0.0121(16) 0.0002(14) 0.0084(16)
C7 0.034(2) 0.029(2) 0.0292(17) 0.0095(15) 0.0011(15) 0.0100(15)
C24 0.0263(19) 0.045(2) 0.037(2) 0.0171(18) -0.0006(15) 0.0057(16)
C8 0.032(2) 0.037(2) 0.0342(19) 0.0135(17) 0.0036(15) 0.0094(16)
C27 0.033(2) 0.054(3) 0.054(3) 0.029(2) -0.0197(19) -0.021(2)
C29 0.0178(17) 0.072(3) 0.0284(18) 0.0181(19) -0.0017(13) 0.0064(17)
C55 0.0269(18) 0.040(2) 0.0321(18) 0.0206(17) -0.0062(14) -0.0056(15)
C17 0.0263(18) 0.031(2) 0.0297(17) 0.0084(15) 0.0021(14) 0.0062(14)
C4 0.0254(19) 0.063(3) 0.0333(19) 0.024(2) 0.0038(15) 0.0079(18)
C23 0.036(2) 0.061(3) 0.038(2) 0.026(2) -0.0026(17) 0.012(2)
C28 0.0176(18) 0.095(4) 0.049(2) 0.045(3) -0.0100(17) -0.014(2)
C14 0.049(3) 0.051(3) 0.031(2) 0.0039(19) -0.0022(18) 0.023(2)
C58 0.044(3) 0.042(3) 0.068(3) 0.030(2) 0.001(2) 0.009(2)
C57 0.031(2) 0.061(3) 0.047(2) 0.027(2) 0.0023(18) 0.012(2)
C21 0.033(2) 0.041(2) 0.043(2) 0.0252(19) 0.0111(17) 0.0154(17)
C46 0.037(7) 0.050(10) 0.066(11) 0.022(8) -0.014(6) 0.005(6)
C11 0.045(3) 0.080(4) 0.0279(19) 0.014(2) 0.0031(18) 0.035(3)
C20 0.034(2) 0.038(2) 0.078(3) 0.031(2) 0.014(2) 0.0032(18)
C56 0.0246(19) 0.059(3) 0.036(2) 0.023(2) -0.0019(15) -0.0018(18)
C9 0.045(2) 0.035(2) 0.042(2) 0.0104(18) 0.0014(18) 0.0096(18)
C54 0.038(2) 0.063(3) 0.033(2) 0.015(2) -0.0043(17) 0.002(2)
C51 0.030(2) 0.040(3) 0.088(4) 0.036(3) 0.000(2) 0.0036(18)
C10 0.040(2) 0.058(3) 0.0264(18) 0.0085(18) -0.0010(16) 0.019(2)
C49 0.063(9) 0.022(6) 0.039(7) 0.015(5) 0.008(6) 0.009(5)
C53 0.044(3) 0.096(4) 0.050(3) 0.050(3) 0.017(2) 0.031(3)
C18 0.040(2) 0.036(2) 0.055(3) 0.004(2) 0.008(2) 0.0070(18)
C22 0.051(3) 0.052(3) 0.032(2) 0.0233(19) 0.0044(18) 0.019(2)
C19 0.044(3) 0.026(2) 0.085(4) 0.010(2) 0.012(2) 0.0037(18)
C52 0.047(3) 0.067(4) 0.103(4) 0.066(4) 0.033(3) 0.022(3)
C15 0.062(3) 0.029(2) 0.041(2) 0.0010(18) -0.001(2) 0.012(2)
C13 0.041(2) 0.050(3) 0.0303(19) 0.0179(18) 0.0036(16) 0.0170(19)
C50 0.042(6) 0.037(6) 0.023(4) 0.004(4) 0.001(3) -0.008(5)
C12 0.036(2) 0.068(3) 0.041(2) 0.014(2) 0.0093(18) 0.021(2)
C16 0.077(4) 0.054(3) 0.036(2) 0.013(2) 0.011(2) 0.044(3)
C30 0.020(2) 0.080(4) 0.069(4) -0.038(3) -0.008(2) 0.002(2)
B1 0.0263(19) 0.023(2) 0.0271(18) 0.0081(16) -0.0008(15) 0.0027(15)
B2 0.024(2) 0.038(3) 0.043(2) 0.019(2) -0.0061(17) -0.0023(17)
C44 0.041(5) 0.035(5) 0.019(4) 0.002(3) 0.001(3) 0.009(4)
C48 0.042(5) 0.043(5) 0.029(4) 0.023(3) -0.011(3) -0.005(4)
C42 0.034(4) 0.055(5) 0.023(3) 0.010(3) -0.005(3) 0.000(3)
C47 0.036(4) 0.035(5) 0.035(4) 0.009(4) -0.009(3) -0.014(4)
C43 0.031(4) 0.051(5) 0.030(3) -0.001(3) 0.008(3) -0.003(4)
C41 0.050(5) 0.031(4) 0.058(5) 0.019(4) 0.024(4) 0.009(3)
C45 0.051(5) 0.045(6) 0.033(4) 0.021(4) -0.009(4) -0.002(4)
N4 0.033(3) 0.034(3) 0.050(4) 0.018(3) -0.003(3) 0.002(3)
C32 0.035(5) 0.031(5) 0.030(5) 0.005(4) 0.000(4) -0.003(4)
C35 0.040(6) 0.028(6) 0.039(6) 0.010(5) -0.006(4) -0.005(4)
C36 0.037(7) 0.036(6) 0.030(6) 0.002(5) 0.001(5) 0.004(5)
C40 0.035(9) 0.028(8) 0.023(7) 0.014(6) 0.003(6) 0.006(6)
C39 0.025(5) 0.043(7) 0.032(5) 0.004(5) 0.004(4) -0.005(4)
C38 0.040(6) 0.039(6) 0.034(6) 0.016(5) -0.002(5) 0.007(5)
C37 0.039(9) 0.039(11) 0.045(10) -0.004(7) -0.019(7) 0.002(7)
C31 0.027(6) 0.022(5) 0.022(5) 0.005(4) -0.007(4) -0.002(4)
C34 0.039(5) 0.036(5) 0.025(4) 0.005(4) 0.006(4) 0.004(4)
C33 0.030(5) 0.031(5) 0.039(5) 0.010(4) 0.002(4) 0.005(4)
N1A 0.017(3) 0.022(4) 0.017(3) 0.007(3) -0.007(2) -0.001(2)

loop_
_atom_type_symbol
_atom_type_description
_atom_type_scat_dispersion_real
_atom_type_scat_dispersion_imag
_atom_type_scat_source
C C 0.0181 0.0091 'International Tables Vol C Tables 4.2.6.8 and 6.1.1.4'
H H 0.0000 0.0000 'International Tables Vol C Tables 4.2.6.8 and 6.1.1.4'
B B 0.0090 0.0039 'International Tables Vol C Tables 4.2.6.8 and 6.1.1.4'
Fe Fe -1.1336 3.1974 'International Tables Vol C Tables 4.2.6.8 and 6.1.1.4'
N N 0.0311 0.0180 'International Tables Vol C Tables 4.2.6.8 and 6.1.1.4'

loop_
_exptl_crystal_face_index_h
_exptl_crystal_face_index_k
_exptl_crystal_face_index_l
_exptl_crystal_face_perp_dist
0 0 -1 0.0269
0 0 1 0.0269
0 -1 0 0.0787
0 1 0 0.0787
-2 1 1 0.0266
2 -1 -1 0.0266

loop_
_geom_angle_atom_site_label_1
_geom_angle_atom_site_label_2
_geom_angle_atom_site_label_3
_geom_angle
_geom_angle_site_symmetry_1
_geom_angle_site_symmetry_3
_geom_angle_publ_flag
C1 Fe1 C25 157.12(16) . . ?
C2 Fe1 C1 40.50(16) . . ?
C2 Fe1 C25 123.80(17) . . ?
C3 Fe1 C1 68.06(15) . . ?
C3 Fe1 C2 40.71(17) . . ?
C3 Fe1 C25 111.41(17) . . ?
C3 Fe1 C29 128.3(2) . . ?
C26 Fe1 C1 160.50(18) . . ?
C26 Fe1 C2 157.44(17) . . ?
C26 Fe1 C3 121.79(17) . . ?
C26 Fe1 C25 40.03(18) . . ?
C26 Fe1 C29 68.58(17) . . ?
C5 Fe1 C1 41.26(15) . . ?
C5 Fe1 C2 69.22(17) . . ?
C5 Fe1 C3 68.71(18) . . ?
C5 Fe1 C26 123.03(18) . . ?
C5 Fe1 C25 161.48(16) . . ?
C5 Fe1 C29 153.73(18) . . ?
C5 Fe1 C4 41.18(17) . . ?
C5 Fe1 C28 117.5(2) . . ?
C27 Fe1 C1 122.80(18) . . ?
C27 Fe1 C2 160.66(17) . . ?
C27 Fe1 C3 155.4(2) . . ?
C27 Fe1 C26 41.24(18) . . ?
C27 Fe1 C25 67.79(19) . . ?
C27 Fe1 C5 104.0(2) . . ?
C27 Fe1 C29 68.3(2) . . ?
C27 Fe1 C4 118.7(2) . . ?
C27 Fe1 C28 40.8(2) . . ?
C29 Fe1 C1 120.46(15) . . ?
C29 Fe1 C2 109.38(18) . . ?
C29 Fe1 C25 40.59(16) . . ?
C4 Fe1 C1 68.78(15) . . ?
C4 Fe1 C2 68.81(18) . . ?
C4 Fe1 C3 40.5(2) . . ?
C4 Fe1 C26 106.89(17) . . ?
C4 Fe1 C25 126.77(17) . . ?
C4 Fe1 C29 164.6(2) . . ?
C28 Fe1 C1 105.83(16) . . ?
C28 Fe1 C2 124.92(18) . . ?
C28 Fe1 C3 163.6(2) . . ?
C28 Fe1 C26 69.06(17) . . ?
C28 Fe1 C25 67.94(18) . . ?
C28 Fe1 C29 40.4(2) . . ?
C28 Fe1 C4 153.3(2) . . ?
C6 N2 C7 119.5(3) . . ?
C6 N1 C1 119.9(3) . . ?
C6 N1 B1 119.2(3) . . ?
B1 N1 C1 120.4(3) . . ?
C25 N3 B2 121.0(3) . . ?
C30 N3 C25 117.0(4) . . ?
C30 N3 B2 121.5(5) . . ?
N1 C1 Fe1 132.1(3) . . ?
N1 C1 C5 123.5(4) . . ?
C2 C1 Fe1 69.7(2) . . ?
C2 C1 N1 128.1(4) . . ?
C2 C1 C5 108.1(3) . . ?
C5 C1 Fe1 68.1(2) . . ?
Fe1 C2 H2 126.2 . . ?
C1 C2 Fe1 69.8(2) . . ?
C1 C2 H2 126.4 . . ?
C1 C2 C3 107.3(4) . . ?
C3 C2 Fe1 69.2(2) . . ?
C3 C2 H2 126.4 . . ?
N2 C6 N1 124.6(3) . . ?
N2 C6 H6 117.7 . . ?
N1 C6 H6 117.7 . . ?
Fe1 C3 H3 126.9 . . ?
C2 C3 Fe1 70.1(2) . . ?
C2 C3 H3 125.5 . . ?
C4 C3 Fe1 69.1(2) . . ?
C4 C3 C2 108.9(4) . . ?
C4 C3 H3 125.5 . . ?
Fe1 C26 H26 125.4 . . ?
C25 C26 Fe1 71.2(2) . . ?
C25 C26 H26 126.5 . . ?
C25 C26 C27 107.0(4) . . ?
C27 C26 Fe1 68.5(2) . . ?
C27 C26 H26 126.5 . . ?
N3 C25 Fe1 132.3(3) . . ?
N3 C25 C29 126.1(4) . . ?
C26 C25 Fe1 68.8(2) . . ?
C26 C25 N3 125.3(3) . . ?
C26 C25 C29 108.4(4) . . ?
C29 C25 Fe1 68.6(2) . . ?
Fe1 C5 H5 125.1 . . ?
C1 C5 Fe1 70.6(2) . . ?
C1 C5 H5 126.3 . . ?
C4 C5 Fe1 69.6(2) . . ?
C4 C5 C1 107.4(4) . . ?
C4 C5 H5 126.3 . . ?
N2 C7 C8 117.1(3) . . ?
N2 C7 C9 108.1(3) . . ?
N2 C7 C10 107.3(3) . . ?
C9 C7 C8 108.3(3) . . ?
C9 C7 C10 108.3(4) . . ?
C10 C7 C8 107.4(4) . . ?
H24A C24 H24B 107.5 . . ?
C17 C24 H24A 108.4 . . ?
C17 C24 H24B 108.4 . . ?
C23 C24 H24A 108.4 . . ?
C23 C24 H24B 108.4 . . ?
C23 C24 C17 115.5(4) . . ?
C7 C8 H8A 109.6 . . ?
C7 C8 H8B 109.6 . . ?
H8A C8 H8B 108.1 . . ?
C13 C8 C7 110.2(3) . . ?
C13 C8 H8A 109.6 . . ?
C13 C8 H8B 109.6 . . ?
Fe1 C27 H27 125.8 . . ?
C26 C27 Fe1 70.2(2) . . ?
C26 C27 H27 125.8 . . ?
C28 C27 Fe1 69.8(2) . . ?
C28 C27 C26 108.5(5) . . ?
C28 C27 H27 125.8 . . ?
Fe1 C29 H29 125.7 . . ?
C25 C29 Fe1 70.8(2) . . ?
C25 C29 H29 126.1 . . ?
C28 C29 Fe1 69.0(3) . . ?
C28 C29 C25 107.8(4) . . ?
C28 C29 H29 126.1 . . ?
C56 C55 H55 109.2 . . ?
C56 C55 B2 106.0(4) . . ?
C54 C55 H55 109.2 . . ?
C54 C55 C56 114.3(3) . . ?
C54 C55 B2 108.9(4) . . ?
B2 C55 H55 109.2 . . ?
C24 C17 H17 108.8 . . ?
C24 C17 B1 107.3(3) . . ?
C18 C17 C24 114.3(4) . . ?
C18 C17 H17 108.8 . . ?
C18 C17 B1 108.8(3) . . ?
B1 C17 H17 108.8 . . ?
Fe1 C4 H4 126.1 . . ?
C3 C4 Fe1 70.4(2) . . ?
C3 C4 C5 108.2(4) . . ?
C3 C4 H4 125.9 . . ?
C5 C4 Fe1 69.2(2) . . ?
C5 C4 H4 125.9 . . ?
C24 C23 H23A 108.9 . . ?
C24 C23 H23B 108.9 . . ?
H23A C23 H23B 107.7 . . ?
C22 C23 C24 113.6(3) . . ?
C22 C23 H23A 108.9 . . ?
C22 C23 H23B 108.9 . . ?
Fe1 C28 H28 125.7 . . ?
C27 C28 Fe1 69.4(3) . . ?
C27 C28 H28 125.9 . . ?
C29 C28 Fe1 70.6(2) . . ?
C29 C28 C27 108.2(4) . . ?
C29 C28 H28 125.9 . . ?
H14A C14 H14B 108.2 . . ?
C15 C14 H14A 109.8 . . ?
C15 C14 H14B 109.8 . . ?
C13 C14 H14A 109.8 . . ?
C13 C14 H14B 109.8 . . ?
C13 C14 C15 109.4(4) . . ?
H58A C58 H58B 107.6 . . ?
C57 C58 H58A 108.7 . . ?
C57 C58 H58B 108.7 . . ?
C57 C58 C51 114.2(4) . . ?
C51 C58 H58A 108.7 . . ?
C51 C58 H58B 108.7 . . ?
C58 C57 H57A 108.7 . . ?
C58 C57 H57B 108.7 . . ?
C58 C57 C56 114.3(4) . . ?
H57A C57 H57B 107.6 . . ?
C56 C57 H57A 108.7 . . ?
C56 C57 H57B 108.7 . . ?
C20 C21 H21 108.8 . . ?
C20 C21 C22 114.7(4) . . ?
C20 C21 B1 108.3(4) . . ?
C22 C21 H21 108.8 . . ?
C22 C21 B1 107.3(4) . . ?
B1 C21 H21 108.8 . . ?
C47 C46 H46 109.5 . . ?
C47 C46 C41 109.3(13) . . ?
C47 C46 C45 111.1(12) . . ?
C41 C46 H46 109.5 . . ?
C45 C46 H46 109.5 . . ?
C45 C46 C41 108.0(13) . . ?
C10 C11 H11 109.6 . . ?
C10 C11 C16 109.3(5) . . ?
C12 C11 H11 109.6 . . ?
C12 C11 C10 109.1(4) . . ?
C12 C11 C16 109.4(4) . . ?
C16 C11 H11 109.6 . . ?
C21 C20 H20A 108.3 . . ?
C21 C20 H20B 108.3 . . ?
H20A C20 H20B 107.4 . . ?
C19 C20 C21 115.8(4) . . ?
C19 C20 H20A 108.3 . . ?
C19 C20 H20B 108.3 . . ?
C55 C56 H56A 108.1 . . ?
C55 C56 H56B 108.1 . . ?
C57 C56 C55 116.6(4) . . ?
C57 C56 H56A 108.1 . . ?
C57 C56 H56B 108.1 . . ?
H56A C56 H56B 107.3 . . ?
C7 C9 H9A 109.3 . . ?
C7 C9 H9B 109.3 . . ?
C7 C9 C15 111.5(4) . . ?
H9A C9 H9B 108.0 . . ?
C15 C9 H9A 109.3 . . ?
C15 C9 H9B 109.3 . . ?
C55 C54 H54A 108.8 . . ?
C55 C54 H54B 108.8 . . ?
H54A C54 H54B 107.7 . . ?
C53 C54 C55 113.9(4) . . ?
C53 C54 H54A 108.8 . . ?
C53 C54 H54B 108.8 . . ?
C58 C51 H51 108.7 . . ?
C58 C51 B2 106.7(4) . . ?
C52 C51 C58 115.1(5) . . ?
C52 C51 H51 108.7 . . ?
C52 C51 B2 108.8(4) . . ?
B2 C51 H51 108.7 . . ?
C7 C10 H10A 109.3 . . ?
C7 C10 H10B 109.3 . . ?
C11 C10 C7 111.5(3) . . ?
C11 C10 H10A 109.3 . . ?
C11 C10 H10B 109.3 . . ?
H10A C10 H10B 108.0 . . ?
H49A C49 H49B 108.1 . . ?
C44 C49 H49A 109.5 . . ?
C44 C49 H49B 109.5 . . ?
C48 C49 H49A 109.5 . . ?
C48 C49 H49B 109.5 . . ?
C48 C49 C44 110.8(11) . . ?
C54 C53 H53A 108.8 . . ?
C54 C53 H53B 108.8 . . ?
H53A C53 H53B 107.7 . . ?
C52 C53 C54 113.7(4) . . ?
C52 C53 H53A 108.8 . . ?
C52 C53 H53B 108.8 . . ?
C17 C18 H18A 108.3 . . ?
C17 C18 H18B 108.3 . . ?
H18A C18 H18B 107.4 . . ?
C19 C18 C17 115.8(4) . . ?
C19 C18 H18A 108.3 . . ?
C19 C18 H18B 108.3 . . ?
C23 C22 C21 114.1(4) . . ?
C23 C22 H22A 108.7 . . ?
C23 C22 H22B 108.7 . . ?
C21 C22 H22A 108.7 . . ?
C21 C22 H22B 108.7 . . ?
H22A C22 H22B 107.6 . . ?
C20 C19 H19A 108.8 . . ?
C20 C19 H19B 108.8 . . ?
C18 C19 C20 114.0(4) . . ?
C18 C19 H19A 108.8 . . ?
C18 C19 H19B 108.8 . . ?
H19A C19 H19B 107.7 . . ?
C51 C52 H52A 108.3 . . ?
C51 C52 H52B 108.3 . . ?
C53 C52 C51 115.7(4) . . ?
C53 C52 H52A 108.3 . . ?
C53 C52 H52B 108.3 . . ?
H52A C52 H52B 107.4 . . ?
C14 C15 C9 109.2(4) . . ?
C14 C15 H15 109.6 . . ?
C14 C15 C16 110.1(5) . . ?
C9 C15 H15 109.6 . . ?
C9 C15 C16 108.6(4) . . ?
C16 C15 H15 109.6 . . ?
C8 C13 H13 109.3 . . ?
C8 C13 C12 109.5(4) . . ?
C14 C13 C8 110.0(4) . . ?
C14 C13 H13 109.3 . . ?
C14 C13 C12 109.4(4) . . ?
C12 C13 H13 109.3 . . ?
C43 C50 C42 106.3(8) . . ?
C41 C50 C42 108.1(7) . . ?
C41 C50 C43 110.6(7) . . ?
N4 C50 C42 120.0(7) . . ?
N4 C50 C43 108.0(7) . . ?
N4 C50 C41 103.8(9) . . ?
C11 C12 C13 109.8(4) . . ?
C11 C12 H12A 109.7 . . ?
C11 C12 H12B 109.7 . . ?
C13 C12 H12A 109.7 . . ?
C13 C12 H12B 109.7 . . ?
H12A C12 H12B 108.2 . . ?
C11 C16 C15 109.3(4) . . ?
C11 C16 H16A 109.8 . . ?
C11 C16 H16B 109.8 . . ?
C15 C16 H16A 109.8 . . ?
C15 C16 H16B 109.8 . . ?
H16A C16 H16B 108.3 . . ?
N4 C30 N3 139.5(8) . . ?
N1A C30 N3 134.0(5) . . ?
N1 B1 C17 124.8(3) . . ?
N1 B1 C21 125.8(3) . . ?
C17 B1 C21 109.4(3) . . ?
N3 B2 C55 124.5(4) . . ?
N3 B2 C51 125.6(4) . . ?
C55 B2 C51 109.9(4) . . ?
C49 C44 H44 109.8 . . ?
C43 C44 C49 109.7(10) . . ?
C43 C44 H44 109.8 . . ?
C43 C44 C45 110.0(7) . . ?
C45 C44 C49 107.9(11) . . ?
C45 C44 H44 109.8 . . ?
C49 C48 H48 109.9 . . ?
C49 C48 C42 109.8(9) . . ?
C49 C48 C47 108.2(9) . . ?
C42 C48 H48 109.9 . . ?
C42 C48 C47 109.3(7) . . ?
C47 C48 H48 109.9 . . ?
C50 C42 H42A 109.6 . . ?
C50 C42 H42B 109.6 . . ?
C48 C42 C50 110.5(6) . . ?
C48 C42 H42A 109.6 . . ?
C48 C42 H42B 109.6 . . ?
H42A C42 H42B 108.1 . . ?
C46 C47 C48 110.0(10) . . ?
C46 C47 H47A 109.7 . . ?
C46 C47 H47B 109.7 . . ?
C48 C47 H47A 109.7 . . ?
C48 C47 H47B 109.7 . . ?
H47A C47 H47B 108.2 . . ?
C50 C43 H43A 109.6 . . ?
C50 C43 H43B 109.6 . . ?
C44 C43 C50 110.3(6) . . ?
C44 C43 H43A 109.6 . . ?
C44 C43 H43B 109.6 . . ?
H43A C43 H43B 108.1 . . ?
C46 C41 H41A 109.5 . . ?
C46 C41 H41B 109.5 . . ?
C50 C41 C46 110.8(9) . . ?
C50 C41 H41A 109.5 . . ?
C50 C41 H41B 109.5 . . ?
H41A C41 H41B 108.1 . . ?
C46 C45 H45A 109.7 . . ?
C46 C45 H45B 109.7 . . ?
C44 C45 C46 109.8(9) . . ?
C44 C45 H45A 109.7 . . ?
C44 C45 H45B 109.7 . . ?
H45A C45 H45B 108.2 . . ?
C30 N4 C50 127.6(8) . . ?
H32A C32 H32B 108.1 . . ?
C35 C32 H32A 109.6 . . ?
C35 C32 H32B 109.6 . . ?
C35 C32 C31 110.3(8) . . ?
C31 C32 H32A 109.6 . . ?
C31 C32 H32B 109.6 . . ?
C32 C35 H35 109.7 . . ?
C36 C35 C32 108.2(9) . . ?
C36 C35 H35 109.7 . . ?
C40 C35 C32 109.4(12) . . ?
C40 C35 H35 109.7 . . ?
C40 C35 C36 110.0(13) . . ?
C35 C36 H36A 109.6 . . ?
C35 C36 H36B 109.6 . . ?
H36A C36 H36B 108.2 . . ?
C37 C36 C35 110.1(11) . . ?
C37 C36 H36A 109.6 . . ?
C37 C36 H36B 109.6 . . ?
C35 C40 H40A 109.4 . . ?
C35 C40 H40B 109.4 . . ?
C35 C40 C39 111.3(13) . . ?
H40A C40 H40B 108.0 . . ?
C39 C40 H40A 109.4 . . ?
C39 C40 H40B 109.4 . . ?
C40 C39 H39 110.5 . . ?
C40 C39 C34 108.2(11) . . ?
C38 C39 C40 108.9(11) . . ?
C38 C39 H39 110.5 . . ?
C38 C39 C34 108.2(9) . . ?
C34 C39 H39 110.5 . . ?
C39 C38 H38A 109.1 . . ?
C39 C38 H38B 109.1 . . ?
C39 C38 C37 112.6(12) . . ?
H38A C38 H38B 107.8 . . ?
C37 C38 H38A 109.1 . . ?
C37 C38 H38B 109.1 . . ?
C36 C37 C38 109.4(13) . . ?
C36 C37 H37 110.3 . . ?
C36 C37 C33 109.4(14) . . ?
C38 C37 H37 110.3 . . ?
C38 C37 C33 107.0(14) . . ?
C33 C37 H37 110.3 . . ?
C34 C31 C32 108.5(8) . . ?
C33 C31 C32 107.7(8) . . ?
C33 C31 C34 109.8(9) . . ?
N1A C31 C32 109.8(9) . . ?
N1A C31 C34 110.7(8) . . ?
N1A C31 C33 110.3(8) . . ?
C39 C34 H34A 109.6 . . ?
C39 C34 H34B 109.6 . . ?
C31 C34 C39 110.3(7) . . ?
C31 C34 H34A 109.6 . . ?
C31 C34 H34B 109.6 . . ?
H34A C34 H34B 108.1 . . ?
C37 C33 H33A 109.5 . . ?
C37 C33 H33B 109.5 . . ?
C31 C33 C37 110.9(10) . . ?
C31 C33 H33A 109.5 . . ?
C31 C33 H33B 109.5 . . ?
H33A C33 H33B 108.1 . . ?
C30 N1A C31 122.9(7) . . ?

loop_
_geom_bond_atom_site_label_1
_geom_bond_atom_site_label_2
_geom_bond_distance
_geom_bond_site_symmetry_2
_geom_bond_publ_flag
Fe1 C1 2.066(3) . ?
Fe1 C2 2.065(4) . ?
Fe1 C3 2.053(4) . ?
Fe1 C26 2.053(4) . ?
Fe1 C25 2.084(4) . ?
Fe1 C5 2.031(4) . ?
Fe1 C27 2.030(4) . ?
Fe1 C29 2.055(4) . ?
Fe1 C4 2.036(4) . ?
Fe1 C28 2.035(4) . ?
N2 C6 1.263(5) . ?
N2 C7 1.472(5) . ?
N1 C1 1.434(5) . ?
N1 C6 1.412(4) . ?
N1 B1 1.429(5) . ?
N3 C25 1.418(6) . ?
N3 C30 1.411(6) . ?
N3 B2 1.431(6) . ?
C1 C2 1.430(6) . ?
C1 C5 1.444(5) . ?
C2 H2 0.9300 . ?
C2 C3 1.433(6) . ?
C6 H6 0.9300 . ?
C3 H3 0.9300 . ?
C3 C4 1.415(7) . ?
C26 H26 0.9300 . ?
C26 C25 1.416(6) . ?
C26 C27 1.438(6) . ?
C25 C29 1.436(6) . ?
C5 H5 0.9300 . ?
C5 C4 1.430(6) . ?
C7 C8 1.554(5) . ?
C7 C9 1.532(6) . ?
C7 C10 1.540(6) . ?
C24 H24A 0.9700 . ?
C24 H24B 0.9700 . ?
C24 C17 1.548(5) . ?
C24 C23 1.536(6) . ?
C8 H8A 0.9700 . ?
C8 H8B 0.9700 . ?
C8 C13 1.534(6) . ?
C27 H27 0.9300 . ?
C27 C28 1.417(8) . ?
C29 H29 0.9300 . ?
C29 C28 1.412(8) . ?
C55 H55 0.9800 . ?
C55 C56 1.553(6) . ?
C55 C54 1.541(6) . ?
C55 B2 1.569(6) . ?
C17 H17 0.9800 . ?
C17 C18 1.531(6) . ?
C17 B1 1.579(5) . ?
C4 H4 0.9300 . ?
C23 H23A 0.9700 . ?
C23 H23B 0.9700 . ?
C23 C22 1.536(6) . ?
C28 H28 0.9300 . ?
C14 H14A 0.9700 . ?
C14 H14B 0.9700 . ?
C14 C15 1.531(7) . ?
C14 C13 1.526(8) . ?
C58 H58A 0.9700 . ?
C58 H58B 0.9700 . ?
C58 C57 1.521(7) . ?
C58 C51 1.555(7) . ?
C57 H57A 0.9700 . ?
C57 H57B 0.9700 . ?
C57 C56 1.530(7) . ?
C21 H21 0.9800 . ?
C21 C20 1.550(7) . ?
C21 C22 1.554(7) . ?
C21 B1 1.589(6) . ?
C46 H46 0.9800 . ?
C46 C47 1.49(2) . ?
C46 C41 1.532(18) . ?
C46 C45 1.530(18) . ?
C11 H11 0.9800 . ?
C11 C10 1.531(6) . ?
C11 C12 1.528(7) . ?
C11 C16 1.532(9) . ?
C20 H20A 0.9700 . ?
C20 H20B 0.9700 . ?
C20 C19 1.533(7) . ?
C56 H56A 0.9700 . ?
C56 H56B 0.9700 . ?
C9 H9A 0.9700 . ?
C9 H9B 0.9700 . ?
C9 C15 1.534(6) . ?
C54 H54A 0.9700 . ?
C54 H54B 0.9700 . ?
C54 C53 1.527(7) . ?
C51 H51 0.9800 . ?
C51 C52 1.524(9) . ?
C51 B2 1.579(7) . ?
C10 H10A 0.9700 . ?
C10 H10B 0.9700 . ?
C49 H49A 0.9700 . ?
C49 H49B 0.9700 . ?
C49 C44 1.529(15) . ?
C49 C48 1.506(16) . ?
C53 H53A 0.9700 . ?
C53 H53B 0.9700 . ?
C53 C52 1.510(10) . ?
C18 H18A 0.9700 . ?
C18 H18B 0.9700 . ?
C18 C19 1.524(8) . ?
C22 H22A 0.9700 . ?
C22 H22B 0.9700 . ?
C19 H19A 0.9700 . ?
C19 H19B 0.9700 . ?
C52 H52A 0.9700 . ?
C52 H52B 0.9700 . ?
C15 H15 0.9800 . ?
C15 C16 1.545(7) . ?
C13 H13 0.9800 . ?
C13 C12 1.537(6) . ?
C50 C42 1.561(11) . ?
C50 C43 1.532(12) . ?
C50 C41 1.525(15) . ?
C50 N4 1.488(10) . ?
C12 H12A 0.9700 . ?
C12 H12B 0.9700 . ?
C16 H16A 0.9700 . ?
C16 H16B 0.9700 . ?
C30 N4 1.058(8) . ?
C30 N1A 1.130(8) . ?
C44 H44 0.9800 . ?
C44 C43 1.520(12) . ?
C44 C45 1.525(12) . ?
C48 H48 0.9800 . ?
C48 C42 1.521(11) . ?
C48 C47 1.539(11) . ?
C42 H42A 0.9700 . ?
C42 H42B 0.9700 . ?
C47 H47A 0.9700 . ?
C47 H47B 0.9700 . ?
C43 H43A 0.9700 . ?
C43 H43B 0.9700 . ?
C41 H41A 0.9700 . ?
C41 H41B 0.9700 . ?
C45 H45A 0.9700 . ?
C45 H45B 0.9700 . ?
C32 H32A 0.9700 . ?
C32 H32B 0.9700 . ?
C32 C35 1.541(14) . ?
C32 C31 1.547(16) . ?
C35 H35 0.9800 . ?
C35 C36 1.530(15) . ?
C35 C40 1.50(2) . ?
C36 H36A 0.9700 . ?
C36 H36B 0.9700 . ?
C36 C37 1.520(18) . ?
C40 H40A 0.9700 . ?
C40 H40B 0.9700 . ?
C40 C39 1.535(16) . ?
C39 H39 0.9800 . ?
C39 C38 1.503(15) . ?
C39 C34 1.539(13) . ?
C38 H38A 0.9700 . ?
C38 H38B 0.9700 . ?
C38 C37 1.53(2) . ?
C37 H37 0.9800 . ?
C37 C33 1.535(17) . ?
C31 C34 1.537(13) . ?
C31 C33 1.527(13) . ?
C31 N1A 1.497(10) . ?
C34 H34A 0.9700 . ?
C34 H34B 0.9700 . ?
C33 H33A 0.9700 . ?
C33 H33B 0.9700 . ?

loop_
_exptl_oxdiff_crystal_face_indexfrac_h
_exptl_oxdiff_crystal_face_indexfrac_k
_exptl_oxdiff_crystal_face_indexfrac_l
_exptl_oxdiff_crystal_face_x
_exptl_oxdiff_crystal_face_y
_exptl_oxdiff_crystal_face_z
-0.0001 0.0004 -0.9998 -0.0023 -0.0218 -0.0840
0.0001 -0.0004 0.9998 0.0023 0.0218 0.0840
0.0003 -1.0008 0.0008 -0.0733 0.0487 -0.0331
-0.0003 1.0008 -0.0008 0.0733 -0.0487 0.0331
-1.9990 1.0061 1.0034 0.3474 0.3139 0.0076
1.9990 -1.0061 -1.0034 -0.3474 -0.3139 -0.0076
